data_7130371
loop_
_publ_author_name
'Calabrese, Miriam'
'Pizzi, Andrea'
'Daolio, Andrea'
'Frontera, Antonio'
'Resnati, Giuseppe'

_publ_section_title
;
 Periodate anion as halogen bond donor: Formation of
 anion&#x00B7;&#x00B7;&#x00B7;anion dimers and other adducts
;
_journal_name_full 'Chemical Communications'
_journal_paper_doi 10.1039/D2CC03191D
_journal_year 2022
_chemical_formula_moiety 'I O4, C6 H6 N O2'
_chemical_formula_sum 'C6 H6 I N O6'
_chemical_formula_weight 315.02
_chemical_name_systematic '3-carboxypyridinium periodate'
_space_group_crystal_system monoclinic
_space_group_IT_number 14
_space_group_name_Hall '-P 2ybc'
_space_group_name_H-M_alt 'P 1 21/c 1'
_atom_sites_solution_hydrogens mixed
_audit_creation_date 2022-04-08
_audit_creation_method
;
Olex2 1.3
(compiled 2020.11.12 svn.r5f609507 for OlexSys, GUI svn.r6403)
;
_audit_update_record
;
2022-04-22 deposited with the CCDC.	2022-07-19 downloaded from the CCDC.
;
_cell_angle_alpha 90
_cell_angle_beta 102.879(2)
_cell_angle_gamma 90
_cell_formula_units_Z 4
_cell_length_a 5.5924(2)
_cell_length_b 16.7630(6)
_cell_length_c 10.0824(4)
_cell_measurement_reflns_used 9627
_cell_measurement_temperature 296(2)
_cell_measurement_theta_max 29.67
_cell_measurement_theta_min 2.66
_cell_volume 921.40(6)
_computing_cell_refinement 'Bruker SAINT'
_computing_data_collection 'Bruker APEX2'
_computing_data_reduction 'Bruker SAINT'
_computing_molecular_graphics 'Olex2 1.3 (Dolomanov et al., 2009)'
_computing_publication_material 'Olex2 1.3 (Dolomanov et al., 2009)'
_computing_structure_refinement 'SHELXL-2018/3(Sheldrick, 2018)'
_computing_structure_solution 'SHELXS-97 (Sheldrick, 2008)'
_diffrn_ambient_temperature 296(2)
_diffrn_measured_fraction_theta_full 0.984
_diffrn_measured_fraction_theta_max 0.876
_diffrn_measurement_device_type 'Bruker APEX-II CCD'
_diffrn_measurement_method '\f and \w scans'
_diffrn_radiation_type MoK\a
_diffrn_radiation_wavelength 0.71073
_diffrn_reflns_av_R_equivalents 0.0273
_diffrn_reflns_av_unetI/netI 0.0258
_diffrn_reflns_Laue_measured_fraction_full 0.984
_diffrn_reflns_Laue_measured_fraction_max 0.876
_diffrn_reflns_limit_h_max 7
_diffrn_reflns_limit_h_min -8
_diffrn_reflns_limit_k_max 25
_diffrn_reflns_limit_k_min -23
_diffrn_reflns_limit_l_max 15
_diffrn_reflns_limit_l_min -15
_diffrn_reflns_number 13469
_diffrn_reflns_point_group_measured_fraction_full 0.984
_diffrn_reflns_point_group_measured_fraction_max 0.876
_diffrn_reflns_theta_full 25.242
_diffrn_reflns_theta_max 34.721
_diffrn_reflns_theta_min 2.430
_exptl_absorpt_coefficient_mu 3.481
_exptl_absorpt_correction_T_max 0.7459
_exptl_absorpt_correction_T_min 0.4948
_exptl_absorpt_correction_type multi-scan
_exptl_crystal_colour colourless
_exptl_crystal_colour_primary colourless
_exptl_crystal_density_diffrn 2.271
_exptl_crystal_description block
_exptl_crystal_F_000 600
_exptl_crystal_size_max 0.08
_exptl_crystal_size_mid 0.07
_exptl_crystal_size_min 0.06
_exptl_transmission_factor_max 0.7468
_exptl_transmission_factor_min 0.4569
_refine_diff_density_max 0.681
_refine_diff_density_min -0.785
_refine_diff_density_rms 0.107
_refine_ls_extinction_method none
_refine_ls_goodness_of_fit_ref 0.867
_refine_ls_hydrogen_treatment mixed
_refine_ls_matrix_type full
_refine_ls_number_parameters 147
_refine_ls_number_reflns 3476
_refine_ls_number_restraints 0
_refine_ls_restrained_S_all 0.867
_refine_ls_R_factor_all 0.0456
_refine_ls_R_factor_gt 0.0252
_refine_ls_shift/su_max 0.001
_refine_ls_shift/su_mean 0.000
_refine_ls_structure_factor_coef Fsqd
_refine_ls_weighting_details 'w=1/[\s^2^(Fo^2^)+(0.1000P)^2^] where P=(Fo^2^+2Fc^2^)/3'
_refine_ls_weighting_scheme calc
_refine_ls_wR_factor_gt 0.0895
_refine_ls_wR_factor_ref 0.1153
_reflns_Friedel_coverage 0.000
_reflns_number_gt 2624
_reflns_number_total 3476
_reflns_threshold_expression 'I > 2\s(I)'
_cod_data_source_file d2cc03191d2.cif
_cod_data_source_block T1_CCDC1
_cod_database_code 7130371
_shelx_shelxl_version_number 2018/3
_shelx_space_group_comment
;
The symmetry employed for this shelxl refinement is uniquely defined
by the following loop, which should always be used as a source of
symmetry information in preference to the above space-group names.
They are only intended as comments.
;
_exptl_absorpt_special_details 'Bruker (2001). SADABS. Bruker AXS Inc., Madison, Wisconsin, USA.'
_olex2_refinement_description
;
1.a Aromatic/amide H refined with riding coordinates:
 C1(H8)
;
_olex2_submission_special_instructions 'No special instructions were received'

loop_
_space_group_symop_operation_xyz
'x, y, z'
'-x, y+1/2, -z+1/2'
'-x, -y, -z'
'x, -y-1/2, z-1/2'

loop_
_atom_site_label
_atom_site_type_symbol
_atom_site_fract_x
_atom_site_fract_y
_atom_site_fract_z
_atom_site_U_iso_or_equiv
_atom_site_adp_type
_atom_site_occupancy
_atom_site_site_symmetry_order
_atom_site_calc_flag
_atom_site_refinement_flags_posn
_atom_site_refinement_flags_adp
_atom_site_refinement_flags_occupancy
_atom_site_disorder_assembly
_atom_site_disorder_group
I1 I 0.47324(3) 0.37501(2) 0.06835(2) 0.03754(9) Uani 1 1 d . . . . .
O2 O 0.3550(5) 0.29066(12) 0.1381(2) 0.0564(6) Uani 1 1 d . . . . .
O3 O 0.2674(5) 0.45543(15) 0.0471(3) 0.0611(6) Uani 1 1 d . . . . .
O1 O 0.5281(6) 0.3459(2) -0.0892(3) 0.0739(9) Uani 1 1 d . . . . .
O4 O 0.7544(5) 0.39982(18) 0.1784(4) 0.0669(7) Uani 1 1 d . . . . .
C4 C 0.1049(6) 0.37900(13) 0.5363(3) 0.0376(5) Uani 1 1 d . . . . .
C6 C 0.2241(6) 0.36692(16) 0.4189(3) 0.0417(6) Uani 1 1 d . . . . .
N1 N 0.0744(5) 0.45644(16) 0.7253(3) 0.0456(5) Uani 1 1 d . . . . .
C5 C 0.1790(6) 0.44299(17) 0.6208(3) 0.0416(5) Uani 1 1 d . . . . .
C3 C -0.0786(6) 0.33016(18) 0.5607(3) 0.0459(6) Uani 1 1 d . . . . .
C1 C -0.1024(6) 0.4100(2) 0.7524(3) 0.0486(7) Uani 1 1 d . . . . .
H8 H -0.170717 0.421377 0.826291 0.058 Uiso 1 1 calc R U . . .
C2 C -0.1840(7) 0.3450(2) 0.6705(4) 0.0529(7) Uani 1 1 d . . . . .
O5 O 0.1604(5) 0.29988(13) 0.3555(2) 0.0530(6) Uani 1 1 d . . . . .
O6 O 0.3622(6) 0.41549(17) 0.3888(3) 0.0673(7) Uani 1 1 d . . . . .
H3 H 0.313(7) 0.483(2) 0.615(4) 0.055(10) Uiso 1 1 d . . . . .
H7 H 0.237(7) 0.285(2) 0.276(4) 0.067(11) Uiso 1 1 d . . . . .
H4 H -0.117(8) 0.276(3) 0.507(5) 0.075(12) Uiso 1 1 d . . . . .
H5 H -0.297(8) 0.303(3) 0.688(4) 0.067(12) Uiso 1 1 d . . . . .
H2 H 0.127(6) 0.494(2) 0.778(3) 0.040(8) Uiso 1 1 d . . . . .

loop_
_atom_site_aniso_label
_atom_site_aniso_U_11
_atom_site_aniso_U_22
_atom_site_aniso_U_33
_atom_site_aniso_U_23
_atom_site_aniso_U_13
_atom_site_aniso_U_12
I1 0.04414(14) 0.03286(11) 0.03913(13) -0.00226(5) 0.01677(9) -0.00175(5)
O2 0.0909(18) 0.0386(9) 0.0502(13) -0.0063(8) 0.0386(13) -0.0143(10)
O3 0.0629(15) 0.0542(12) 0.0683(16) 0.0038(11) 0.0189(12) 0.0177(11)
O1 0.115(3) 0.0648(15) 0.0603(16) -0.0198(12) 0.0590(17) -0.0218(15)
O4 0.0506(15) 0.0572(13) 0.085(2) 0.0067(14) -0.0010(13) -0.0062(12)
C4 0.0396(14) 0.0394(12) 0.0356(13) 0.0043(8) 0.0117(11) 0.0068(9)
C6 0.0468(16) 0.0458(14) 0.0351(14) 0.0042(9) 0.0142(12) 0.0044(11)
N1 0.0499(15) 0.0477(12) 0.0390(13) -0.0052(10) 0.0095(10) 0.0045(11)
C5 0.0417(14) 0.0450(13) 0.0379(13) 0.0031(10) 0.0085(11) 0.0001(11)
C3 0.0498(15) 0.0406(13) 0.0528(17) -0.0004(10) 0.0230(13) 0.0004(12)
C1 0.0521(17) 0.0545(16) 0.0443(16) -0.0044(13) 0.0217(14) 0.0048(14)
C2 0.060(2) 0.0495(16) 0.0567(19) -0.0035(14) 0.0282(16) -0.0034(16)
O5 0.0734(16) 0.0496(11) 0.0430(12) -0.0033(9) 0.0280(11) 0.0005(11)
O6 0.080(2) 0.0700(16) 0.0631(16) -0.0063(13) 0.0392(14) -0.0213(15)

loop_
_atom_type_symbol
_atom_type_description
_atom_type_scat_dispersion_real
_atom_type_scat_dispersion_imag
_atom_type_scat_source
C C 0.0033 0.0016 'International Tables Vol C Tables 4.2.6.8 and 6.1.1.4'
H H 0.0000 0.0000 'International Tables Vol C Tables 4.2.6.8 and 6.1.1.4'
N N 0.0061 0.0033 'International Tables Vol C Tables 4.2.6.8 and 6.1.1.4'
O O 0.0106 0.0060 'International Tables Vol C Tables 4.2.6.8 and 6.1.1.4'
I I -0.4742 1.8119 'International Tables Vol C Tables 4.2.6.8 and 6.1.1.4'

loop_
_geom_angle_atom_site_label_1
_geom_angle_atom_site_label_2
_geom_angle_atom_site_label_3
_geom_angle
_geom_angle_site_symmetry_1
_geom_angle_site_symmetry_3
_geom_angle_publ_flag
O3 I1 O2 111.66(13) . . ?
O3 I1 O4 111.40(14) . . ?
O1 I1 O2 107.07(12) . . ?
O1 I1 O3 110.23(15) . . ?
O1 I1 O4 108.96(15) . . ?
O4 I1 O2 107.36(14) . . ?
C5 C4 C6 118.0(3) . . ?
C5 C4 C3 119.1(3) . . ?
C3 C4 C6 122.8(3) . . ?
O5 C6 C4 112.6(3) . . ?
O6 C6 C4 122.0(3) . . ?
O6 C6 O5 125.4(3) . . ?
C5 N1 C1 122.6(3) . . ?
N1 C5 C4 119.8(3) . . ?
C4 C3 C2 120.1(3) . . ?
N1 C1 C2 119.9(3) . . ?
C1 C2 C3 118.4(3) . . ?

loop_
_geom_bond_atom_site_label_1
_geom_bond_atom_site_label_2
_geom_bond_distance
_geom_bond_site_symmetry_2
_geom_bond_publ_flag
I1 O2 1.7714(19) . ?
I1 O3 1.754(2) . ?
I1 O1 1.753(2) . ?
I1 O4 1.760(3) . ?
C4 C6 1.496(4) . ?
C4 C5 1.375(4) . ?
C4 C3 1.377(4) . ?
C6 O5 1.303(4) . ?
C6 O6 1.207(4) . ?
N1 C5 1.333(4) . ?
N1 C1 1.334(4) . ?
C3 C2 1.388(4) . ?
C1 C2 1.381(5) . ?
